data_7702029
loop_
_publ_author_name
'Kondo, Atsushi'
'Satomi, Tokuya'
'Azuma, Kanami'
'Takeda, Rie'
'Maeda, Kazuyuki'

_publ_section_title
;
 New layered copper 1,3,5-benzenetriphosphonates pillared with N-donor
 ligands: their synthesis, crystal structures, and adsorption properties.
;
_journal_issue 28
_journal_name_full 'Dalton transactions (Cambridge, England : 2003)'
_journal_page_first 12717
_journal_page_last 12725
_journal_paper_doi 10.1039/c5dt01137j
_journal_volume 44
_journal_year 2015
_chemical_formula_sum 'C8 H5 Cu N O9 P3'
_chemical_formula_weight 415.58
_space_group_crystal_system monoclinic
_space_group_IT_number 14
_space_group_name_Hall '-P 2ybc'
_space_group_name_H-M_alt 'P 1 21/c 1'
_atom_sites_solution_hydrogens geom
_audit_creation_method SHELXL-2013
_audit_update_record
;
2015-03-11 deposited with the CCDC.
2015-06-02 downloaded from the CCDC.
;
_cell_angle_alpha 90
_cell_angle_beta 109.3520(10)
_cell_angle_gamma 90
_cell_formula_units_Z 4
_cell_length_a 9.08250(10)
_cell_length_b 18.5934(3)
_cell_length_c 7.86290(10)
_cell_measurement_temperature 100
_cell_volume 1252.82(3)
_computing_cell_refinement PROCESS-AUTO
_computing_data_collection PROCESS-AUTO
_computing_data_reduction CrystalStructure
_computing_structure_refinement 'SHELXL-2013 (Sheldrick, 2013)'
_computing_structure_solution SIR97
_diffrn_ambient_temperature 100
_diffrn_detector_area_resol_mean 10.00
_diffrn_measured_fraction_theta_full 1.000
_diffrn_measured_fraction_theta_max 1.000
_diffrn_measurement_device_type 'Rigaku RAXIS-RAPID'
_diffrn_measurement_method \w
_diffrn_radiation_type CuK\a
_diffrn_radiation_wavelength 1.54187
_diffrn_reflns_av_R_equivalents 0.0679
_diffrn_reflns_av_unetI/netI 0.0317
_diffrn_reflns_Laue_measured_fraction_full 1.000
_diffrn_reflns_Laue_measured_fraction_max 1.000
_diffrn_reflns_limit_h_max 10
_diffrn_reflns_limit_h_min -10
_diffrn_reflns_limit_k_max 22
_diffrn_reflns_limit_k_min -22
_diffrn_reflns_limit_l_max 9
_diffrn_reflns_limit_l_min -9
_diffrn_reflns_number 22374
_diffrn_reflns_point_group_measured_fraction_full 1.000
_diffrn_reflns_point_group_measured_fraction_max 1.000
_diffrn_reflns_theta_full 67.687
_diffrn_reflns_theta_max 68.199
_diffrn_reflns_theta_min 4.757
_diffrn_source 'fine-focus sealed tube'
_exptl_absorpt_coefficient_mu 6.622
_exptl_absorpt_correction_type numerical
_exptl_crystal_colour blue
_exptl_crystal_density_diffrn 2.203
_exptl_crystal_description block
_exptl_crystal_F_000 824
_exptl_crystal_size_max 0.300
_exptl_crystal_size_mid 0.300
_exptl_crystal_size_min 0.050
_refine_diff_density_max 0.849
_refine_diff_density_min -0.415
_refine_diff_density_rms 0.100
_refine_ls_extinction_coef 0.0032(3)
_refine_ls_extinction_expression Fc^*^=kFc[1+0.001xFc^2^\l^3^/sin(2\q)]^-1/4^
_refine_ls_extinction_method SHELXL
_refine_ls_goodness_of_fit_ref 1.125
_refine_ls_hydrogen_treatment constr
_refine_ls_matrix_type full
_refine_ls_number_parameters 200
_refine_ls_number_reflns 2293
_refine_ls_number_restraints 0
_refine_ls_restrained_S_all 1.125
_refine_ls_R_factor_all 0.0323
_refine_ls_R_factor_gt 0.0315
_refine_ls_shift/su_max 0.001
_refine_ls_shift/su_mean 0.000
_refine_ls_structure_factor_coef Fsqd
_refine_ls_weighting_details 'w=1/[\s^2^(Fo^2^)+(0.0446P)^2^+2.6219P] where P=(Fo^2^+2Fc^2^)/3'
_refine_ls_weighting_scheme calc
_refine_ls_wR_factor_gt 0.0909
_refine_ls_wR_factor_ref 0.0916
_reflns_Friedel_coverage 0.000
_reflns_number_gt 2227
_reflns_number_total 2293
_reflns_threshold_expression 'I > 2\s(I)'
_cod_data_source_file c5dt01137j2.cif
_cod_data_source_block shelx
_cod_original_sg_symbol_H-M 'P 21/c'
_cod_database_code 7702029
_shelx_space_group_comment
;
The symmetry employed for this shelxl refinement is uniquely defined
by the following loop, which should always be used as a source of
symmetry information in preference to the above space-group names.
They are only intended as comments.
;
_shelx_estimated_absorpt_t_min 0.241
_shelx_estimated_absorpt_t_max 0.733
_shelxl_version_number 2013-4

loop_
_space_group_symop_operation_xyz
'x, y, z'
'-x, y+1/2, -z+1/2'
'-x, -y, -z'
'x, -y-1/2, z-1/2'

loop_
_atom_site_label
_atom_site_type_symbol
_atom_site_fract_x
_atom_site_fract_y
_atom_site_fract_z
_atom_site_U_iso_or_equiv
_atom_site_adp_type
_atom_site_occupancy
_atom_site_site_symmetry_order
_atom_site_calc_flag
_atom_site_refinement_flags_posn
_atom_site_refinement_flags_adp
Cu1 Cu 0.29135(4) 0.39285(2) 0.95565(5) 0.00935(17) Uani 1 1 d . .
P2 P 0.59396(8) 0.43840(4) 1.26968(9) 0.00839(19) Uani 1 1 d . .
P3 P 0.58684(8) 0.35556(4) 0.82691(10) 0.0086(2) Uani 1 1 d . .
P1 P 0.14520(8) 0.29857(4) 0.59360(9) 0.00812(19) Uani 1 1 d . .
O7 O 0.4645(2) 0.34392(11) 0.9137(3) 0.0106(4) Uani 1 1 d . .
O8 O 0.5133(2) 0.37123(11) 0.6204(3) 0.0122(4) Uani 1 1 d . .
O1 O 0.1469(2) 0.34707(11) 0.7483(3) 0.0119(4) Uani 1 1 d . .
O2 O 0.2350(2) 0.32639(11) 0.4749(3) 0.0108(4) Uani 1 1 d . .
O3 O 0.2051(2) 0.22034(11) 0.6567(3) 0.0111(4) Uani 1 1 d . .
O4 O 0.4209(2) 0.42368(11) 1.1936(3) 0.0099(4) Uani 1 1 d . .
O6 O 0.6645(2) 0.48470(10) 1.1581(3) 0.0107(4) Uani 1 1 d . .
O5 O 0.6343(2) 0.47776(11) 1.4578(3) 0.0122(4) Uani 1 1 d . .
O9 O 0.7022(2) 0.41691(11) 0.9057(3) 0.0125(4) Uani 1 1 d . .
N1 N 0.1098(3) 0.45011(13) 0.9854(3) 0.0091(5) Uani 1 1 d . .
C6 C 0.6982(3) 0.35436(15) 1.3220(4) 0.0096(6) Uani 1 1 d . .
C5 C 0.6184(3) 0.28937(15) 1.2992(4) 0.0095(6) Uani 1 1 d . .
H3 H 0.5080 0.2888 1.2465 0.011 Uiso 1 1 calc R U
C4 C 0.6992(3) 0.27491(15) 0.8531(4) 0.0092(6) Uani 1 1 d . .
C1 C -0.1401(3) 0.35450(15) 0.4027(4) 0.0106(6) Uani 1 1 d . .
H1 H -0.0849 0.3987 0.4178 0.013 Uiso 1 1 calc R U
C2 C -0.0580(3) 0.29096(15) 0.4617(4) 0.0093(6) Uani 1 1 d . .
C3 C -0.1387(3) 0.22558(16) 0.4352(4) 0.0103(6) Uani 1 1 d . .
H2 H -0.0836 0.1818 0.4728 0.012 Uiso 1 1 calc R U
C8 C 0.1005(3) 0.46854(15) 1.1466(4) 0.0110(6) Uani 1 1 d . .
H5 H 0.1700 0.4473 1.2529 0.013 Uiso 1 1 calc R U
C7 C 0.0092(3) 0.48182(16) 0.8397(4) 0.0120(6) Uani 1 1 d . .
H4 H 0.0133 0.4700 0.7238 0.014 Uiso 1 1 calc R U

loop_
_atom_site_aniso_label
_atom_site_aniso_U_11
_atom_site_aniso_U_22
_atom_site_aniso_U_33
_atom_site_aniso_U_23
_atom_site_aniso_U_13
_atom_site_aniso_U_12
Cu1 0.0052(2) 0.0127(3) 0.0096(3) -0.00314(15) 0.00169(17) 0.00168(15)
P2 0.0073(4) 0.0084(4) 0.0092(4) -0.0001(3) 0.0024(3) 0.0003(3)
P3 0.0068(4) 0.0086(4) 0.0109(4) 0.0001(2) 0.0034(3) 0.0005(3)
P1 0.0053(3) 0.0101(4) 0.0087(4) -0.0007(3) 0.0019(3) -0.0001(2)
O7 0.0080(9) 0.0118(10) 0.0125(10) -0.0007(8) 0.0039(8) 0.0014(8)
O8 0.0103(10) 0.0135(10) 0.0125(10) 0.0024(8) 0.0036(8) 0.0007(8)
O1 0.0070(9) 0.0153(10) 0.0128(10) -0.0043(8) 0.0023(8) -0.0004(8)
O2 0.0086(9) 0.0142(10) 0.0095(10) -0.0003(8) 0.0025(8) -0.0028(8)
O3 0.0093(9) 0.0113(10) 0.0123(10) 0.0008(8) 0.0033(8) 0.0023(8)
O4 0.0078(10) 0.0119(10) 0.0095(10) -0.0008(8) 0.0023(8) 0.0013(8)
O6 0.0098(10) 0.0096(10) 0.0126(10) 0.0000(8) 0.0038(8) -0.0006(8)
O5 0.0131(10) 0.0120(10) 0.0107(10) -0.0018(8) 0.0030(8) 0.0005(8)
O9 0.0097(10) 0.0107(10) 0.0176(11) -0.0019(8) 0.0054(8) -0.0014(8)
N1 0.0073(11) 0.0094(11) 0.0109(11) -0.0006(9) 0.0036(9) -0.0017(9)
C6 0.0107(14) 0.0101(14) 0.0081(13) 0.0008(10) 0.0033(11) 0.0009(11)
C5 0.0065(13) 0.0135(14) 0.0087(13) 0.0008(10) 0.0027(10) 0.0004(11)
C4 0.0094(13) 0.0104(14) 0.0084(13) 0.0010(10) 0.0036(11) 0.0018(11)
C1 0.0111(14) 0.0109(14) 0.0102(14) -0.0008(10) 0.0042(11) -0.0017(11)
C2 0.0056(12) 0.0147(14) 0.0073(13) -0.0015(10) 0.0015(10) -0.0013(11)
C3 0.0102(14) 0.0126(14) 0.0089(13) 0.0015(11) 0.0042(11) 0.0029(11)
C8 0.0088(14) 0.0123(14) 0.0116(14) 0.0003(11) 0.0031(11) -0.0004(10)
C7 0.0109(14) 0.0132(14) 0.0125(14) -0.0022(11) 0.0048(11) -0.0024(11)

loop_
_atom_type_symbol
_atom_type_description
_atom_type_scat_dispersion_real
_atom_type_scat_dispersion_imag
_atom_type_scat_source
Cu Cu -1.9646 0.5888 'International Tables Vol C Tables 4.2.6.8 and 6.1.1.4'
C C 0.0181 0.0091 'International Tables Vol C Tables 4.2.6.8 and 6.1.1.4'
N N 0.0311 0.0180 'International Tables Vol C Tables 4.2.6.8 and 6.1.1.4'
O O 0.0492 0.0322 'International Tables Vol C Tables 4.2.6.8 and 6.1.1.4'
H H 0.0000 0.0000 'International Tables Vol C Tables 4.2.6.8 and 6.1.1.4'
P P 0.2955 0.4335 'International Tables Vol C Tables 4.2.6.8 and 6.1.1.4'

loop_
_geom_angle_atom_site_label_1
_geom_angle_atom_site_label_2
_geom_angle_atom_site_label_3
_geom_angle
_geom_angle_site_symmetry_1
_geom_angle_site_symmetry_3
O1 Cu1 O7 90.66(8) . .
O1 Cu1 O4 167.57(9) . .
O7 Cu1 O4 92.07(8) . .
O1 Cu1 N1 88.74(9) . .
O7 Cu1 N1 175.57(9) . .
O4 Cu1 N1 89.44(9) . .
O4 P2 O6 117.28(11) . .
O4 P2 O5 110.04(11) . .
O6 P2 O5 105.52(11) . .
O4 P2 C6 109.41(13) . .
O6 P2 C6 109.50(12) . .
O5 P2 C6 104.27(12) . .
O7 P3 O9 115.70(12) . .
O7 P3 O8 111.90(11) . .
O9 P3 O8 106.26(12) . .
O7 P3 C4 107.91(12) . .
O9 P3 C4 106.85(12) . .
O8 P3 C4 107.87(12) . .
O1 P1 O2 115.27(12) . .
O1 P1 O3 112.80(12) . .
O2 P1 O3 107.97(11) . .
O1 P1 C2 104.27(12) . .
O2 P1 C2 109.24(12) . .
O3 P1 C2 106.88(12) . .
P3 O7 Cu1 140.83(13) . .
P1 O1 Cu1 140.43(13) . .
P2 O4 Cu1 130.94(12) . .
C7 N1 C8 117.2(3) . .
C7 N1 Cu1 118.6(2) . .
C8 N1 Cu1 123.2(2) . .
C5 C6 C1 119.1(3) . 1_656
C5 C6 P2 120.8(2) . .
C1 C6 P2 119.8(2) 1_656 .
C6 C5 C4 120.5(3) . 4_566
C6 C5 H3 119.8 . .
C4 C5 H3 119.8 4_566 .
C5 C4 C3 120.2(3) 4_565 4_666
C5 C4 P3 117.5(2) 4_565 .
C3 C4 P3 122.2(2) 4_666 .
C2 C1 C6 121.2(3) . 1_454
C2 C1 H1 119.4 . .
C6 C1 H1 119.4 1_454 .
C1 C2 C3 119.4(3) . .
C1 C2 P1 117.4(2) . .
C3 C2 P1 122.8(2) . .
C4 C3 C2 119.6(3) 4_465 .
C4 C3 H2 120.2 4_465 .
C2 C3 H2 120.2 . .
N1 C8 C7 120.9(3) . 3_567
N1 C8 H5 119.5 . .
C7 C8 H5 119.5 3_567 .
N1 C7 C8 121.9(3) . 3_567
N1 C7 H4 119.0 . .
C8 C7 H4 119.0 3_567 .

loop_
_geom_bond_atom_site_label_1
_geom_bond_atom_site_label_2
_geom_bond_distance
_geom_bond_site_symmetry_2
Cu1 O1 1.920(2) .
Cu1 O7 1.937(2) .
Cu1 O4 1.938(2) .
Cu1 N1 2.041(2) .
P2 O4 1.510(2) .
P2 O6 1.515(2) .
P2 O5 1.581(2) .
P2 C6 1.802(3) .
P3 O7 1.500(2) .
P3 O9 1.534(2) .
P3 O8 1.565(2) .
P3 C4 1.787(3) .
P1 O1 1.510(2) .
P1 O2 1.519(2) .
P1 O3 1.575(2) .
P1 C2 1.798(3) .
N1 C7 1.342(4) .
N1 C8 1.343(4) .
C6 C5 1.390(4) .
C6 C1 1.394(4) 1_656
C5 C4 1.393(4) 4_566
C5 H3 0.9500 .
C4 C5 1.393(4) 4_565
C4 C3 1.399(4) 4_666
C1 C2 1.392(4) .
C1 C6 1.394(4) 1_454
C1 H1 0.9500 .
C2 C3 1.399(4) .
C3 C4 1.399(4) 4_465
C3 H2 0.9500 .
C8 C7 1.389(4) 3_567
C8 H5 0.9500 .
C7 C8 1.389(4) 3_567
C7 H4 0.9500 .

loop_
_geom_torsion_atom_site_label_1
_geom_torsion_atom_site_label_2
_geom_torsion_atom_site_label_3
_geom_torsion_atom_site_label_4
_geom_torsion
_geom_torsion_site_symmetry_1
_geom_torsion_site_symmetry_4
O9 P3 O7 Cu1 61.7(2) . .
O8 P3 O7 Cu1 -60.2(2) . .
C4 P3 O7 Cu1 -178.72(18) . .
O2 P1 O1 Cu1 -57.1(2) . .
O3 P1 O1 Cu1 67.5(2) . .
C2 P1 O1 Cu1 -176.9(2) . .
O6 P2 O4 Cu1 47.5(2) . .
O5 P2 O4 Cu1 168.07(14) . .
C6 P2 O4 Cu1 -77.93(18) . .
O4 P2 C6 C5 -3.1(3) . .
O6 P2 C6 C5 -132.9(2) . .
O5 P2 C6 C5 114.6(2) . .
O4 P2 C6 C1 -176.8(2) . 1_656
O6 P2 C6 C1 53.4(3) . 1_656
O5 P2 C6 C1 -59.1(3) . 1_656
C1 C6 C5 C4 -1.2(4) 1_656 4_566
P2 C6 C5 C4 -174.9(2) . 4_566
O7 P3 C4 C5 51.7(2) . 4_565
O9 P3 C4 C5 176.8(2) . 4_565
O8 P3 C4 C5 -69.3(2) . 4_565
O7 P3 C4 C3 -124.0(2) . 4_666
O9 P3 C4 C3 1.0(3) . 4_666
O8 P3 C4 C3 114.9(2) . 4_666
C6 C1 C2 C3 1.7(4) 1_454 .
C6 C1 C2 P1 -170.9(2) 1_454 .
O1 P1 C2 C1 55.3(2) . .
O2 P1 C2 C1 -68.5(2) . .
O3 P1 C2 C1 174.9(2) . .
O1 P1 C2 C3 -117.1(2) . .
O2 P1 C2 C3 119.2(2) . .
O3 P1 C2 C3 2.6(3) . .
C1 C2 C3 C4 -1.2(4) . 4_465
P1 C2 C3 C4 171.0(2) . 4_465
C7 N1 C8 C7 0.2(4) . 3_567
Cu1 N1 C8 C7 168.1(2) . 3_567
C8 N1 C7 C8 -0.2(5) . 3_567
Cu1 N1 C7 C8 -168.7(2) . 3_567
